data_7064178
loop_
_publ_author_name
'Awe, Babatunde'
'Swart, Glendin'
'Erasmus, Elizabeth'
'Landman, Maril\'e'
'Malan, Frederick Pieter'

_publ_section_title
;
 Unlocking reactivity: synthetic, structural and catalytic exploration of
 ruthenium(II) complexes featuring pdc and NHC ligands
;
_journal_name_full 'New Journal of Chemistry'
_journal_paper_doi 10.1039/D5NJ03988F
_journal_year 2026
_chemical_formula_moiety 'C26 H27 N3 O4 Ru'
_chemical_formula_sum 'C26 H27 N3 O4 Ru'
_chemical_formula_weight 546.58
_space_group_crystal_system orthorhombic
_space_group_IT_number 29
_space_group_name_Hall 'P 2c -2ac'
_space_group_name_H-M_alt 'P c a 21'
_atom_sites_solution_hydrogens geom
_atom_sites_solution_primary dual
_audit_creation_date 2025-11-06
_audit_creation_method
;
Olex2 1.3-ac4
(compiled 2018.12.18 svn.r3554 for Rigaku Oxford Diffraction, GUI svn.r1)
;
_audit_update_record
;
2025-11-28 deposited with the CCDC.	2025-12-08 downloaded from the CCDC.
;
_cell_angle_alpha 90
_cell_angle_beta 90
_cell_angle_gamma 90
_cell_formula_units_Z 8
_cell_length_a 17.24420(10)
_cell_length_b 12.15900(10)
_cell_length_c 22.0006(2)
_cell_measurement_reflns_used 40504
_cell_measurement_temperature 149.99(10)
_cell_measurement_theta_max 78.7210
_cell_measurement_theta_min 3.2810
_cell_volume 4612.91(6)
_computing_cell_refinement 'CrysAlisPro 1.171.41.123a (Rigaku OD, 2022)'
_computing_data_collection 'CrysAlisPro 1.171.41.123a (Rigaku OD, 2022)'
_computing_data_reduction 'CrysAlisPro 1.171.41.123a (Rigaku OD, 2022)'
_computing_molecular_graphics 'Olex2 (Dolomanov et al., 2009)'
_computing_publication_material 'Olex2 (Dolomanov et al., 2009)'
_computing_structure_refinement 'ShelXL (Sheldrick, 2015)'
_computing_structure_solution 'ShelXT (Sheldrick, 2015)'
_diffrn_ambient_environment N~2~
_diffrn_ambient_temperature 149.99(10)
_diffrn_detector 'Hybrid Pixel Array Detector'
_diffrn_detector_area_resol_mean 10.0000
_diffrn_detector_type HyPix
_diffrn_measured_fraction_theta_full 1.000
_diffrn_measured_fraction_theta_max 0.984
_diffrn_measurement_details
;
List of Runs (angles in degrees, time in seconds):

  # Type    Start    End  Width  t~exp~   \w     \q     \k     \f   Frames
#--------------------------------------------------------------------------
  1  \w     32.00 118.00   0.50    0.05    --   46.95  57.00  90.00  172
  2  \w     24.00 119.00   0.50    0.05    --   46.95  77.00 -60.00  190
  3  \w     32.00 118.00   0.50    0.05    --   46.95  57.00-180.00  172
  4  \w   -126.00 -29.00   0.50    0.20    -- -102.00 144.00 -52.00  194
  5  \w   -126.00 -29.00   0.50    0.20    -- -102.00 144.00  78.05  194
  6  \w   -112.00 -29.00   0.50    0.20    -- -102.00 125.00 120.00  166
  7  \w    -72.00 -29.00   0.50    0.20    -- -102.00  61.00  90.00   86
  8  \w    -72.00 -29.00   0.50    0.20    -- -102.00  61.00   0.00   86
  9  \w     -5.00  29.00   0.50    0.05    --  -46.95  19.00 -90.00   68
 10  \w     -5.00  29.00   0.50    0.05    --  -46.95  19.00-120.00   68
 11  \w     -5.00  29.00   0.50    0.05    --  -46.95  19.00 -60.00   68
 12  \w     -5.00  29.00   0.50    0.05    --  -46.95  19.00 -30.00   68
 13  \w     88.00 178.00   0.50    0.20    --  110.25  77.00  30.00  180
 14  \w     97.00 175.00   0.50    0.20    --  110.25  15.00 120.00  156
 15  \w     64.00 145.00   0.50    0.20    --  110.25   6.00  45.00  162
 16  \w     94.00 178.00   0.50    0.20    --  110.25  61.00-150.00  168
 17  \w     97.00 175.00   0.50    0.20    --  110.25  15.00-180.00  156
 18  \w     38.00 106.00   0.50    0.20    --  110.25 -94.00-120.00  136
 19  \w     38.00 106.00   0.50    0.20    --  110.25 -94.00 -60.00  136
 20  \w     38.00 125.00   0.50    0.20    --  110.25-144.00-105.00  174
 21  \w     38.00 111.00   0.50    0.20    --  110.25-125.00-180.00  146
 22  \w     27.00 104.00   0.50    0.05    --   46.95-142.00 -17.00  154
 23  \w     38.00 106.00   0.50    0.20    --  110.25 -94.00  30.00  136
 24  \w     38.00 114.00   0.50    0.20    --  110.25-128.00 153.00  152
 25  \w   -136.00 -76.00   0.50    0.20    -- -102.00  -6.00-130.00  120
 26  \w   -175.00-126.00   0.50    0.20    -- -102.00 -67.00 -99.90   98
 27  \w   -175.00 -84.00   0.50    0.20    -- -102.00 -65.00 -29.97  182
 28  \w   -119.00 -74.00   0.50    0.05    --  -46.95-125.00-150.00   90
;
_diffrn_measurement_device 'four-circle diffractometer'
_diffrn_measurement_device_type 'XtaLAB Synergy R, DW system, HyPix'
_diffrn_measurement_method '\w scans'
_diffrn_orient_matrix_type 'CrysAlisPro convention (1999,Acta A55,543-557)'
_diffrn_orient_matrix_UB_11 0.0055926000
_diffrn_orient_matrix_UB_12 0.0227596000
_diffrn_orient_matrix_UB_13 -0.0687612000
_diffrn_orient_matrix_UB_21 -0.0046325000
_diffrn_orient_matrix_UB_22 -0.1244391000
_diffrn_orient_matrix_UB_23 -0.0128033000
_diffrn_orient_matrix_UB_31 -0.0889900000
_diffrn_orient_matrix_UB_32 0.0079086000
_diffrn_orient_matrix_UB_33 -0.0036440000
_diffrn_radiation_monochromator mirror
_diffrn_radiation_probe x-ray
_diffrn_radiation_type CuK\a
_diffrn_radiation_wavelength 1.54184
_diffrn_reflns_av_R_equivalents 0.0419
_diffrn_reflns_av_unetI/netI 0.0260
_diffrn_reflns_Laue_measured_fraction_full 1.000
_diffrn_reflns_Laue_measured_fraction_max 0.984
_diffrn_reflns_limit_h_max 16
_diffrn_reflns_limit_h_min -21
_diffrn_reflns_limit_k_max 15
_diffrn_reflns_limit_k_min -15
_diffrn_reflns_limit_l_max 28
_diffrn_reflns_limit_l_min -28
_diffrn_reflns_number 50019
_diffrn_reflns_point_group_measured_fraction_full 1.000
_diffrn_reflns_point_group_measured_fraction_max 0.984
_diffrn_reflns_theta_full 67.684
_diffrn_reflns_theta_max 79.175
_diffrn_reflns_theta_min 3.635
_diffrn_source 'Rotating-anode X-ray tube'
_diffrn_source_type 'Rigaku (Cu) X-ray Source'
_exptl_absorpt_coefficient_mu 5.825
_exptl_absorpt_correction_T_max 1.00000
_exptl_absorpt_correction_T_min 0.33423
_exptl_absorpt_correction_type multi-scan
_exptl_absorpt_process_details
;
CrysAlisPro 1.171.41.123(Rigaku Oxford Diffraction, 2022)
Empirical absorption correction using spherical harmonics,
implemented in SCALE3 ABSPACK scaling algorithm.
;
_exptl_crystal_colour red
_exptl_crystal_colour_primary red
_exptl_crystal_density_diffrn 1.574
_exptl_crystal_description block
_exptl_crystal_F_000 2240
_exptl_crystal_size_max 0.31
_exptl_crystal_size_mid 0.28
_exptl_crystal_size_min 0.2
_refine_diff_density_max 0.547
_refine_diff_density_min -0.594
_refine_diff_density_rms 0.078
_refine_ls_abs_structure_details
;
 Refined as an inversion twin.
;
_refine_ls_abs_structure_Flack 0.218(11)
_refine_ls_extinction_method none
_refine_ls_goodness_of_fit_ref 1.124
_refine_ls_hydrogen_treatment constr
_refine_ls_matrix_type full
_refine_ls_number_parameters 616
_refine_ls_number_reflns 9577
_refine_ls_number_restraints 1
_refine_ls_restrained_S_all 1.123
_refine_ls_R_factor_all 0.0343
_refine_ls_R_factor_gt 0.0324
_refine_ls_shift/su_max 0.001
_refine_ls_shift/su_mean 0.000
_refine_ls_structure_factor_coef Fsqd
_refine_ls_weighting_details 'w=1/[\s^2^(Fo^2^)+(0.0167P)^2^+9.8131P] where P=(Fo^2^+2Fc^2^)/3'
_refine_ls_weighting_scheme calc
_refine_ls_wR_factor_gt 0.0787
_refine_ls_wR_factor_ref 0.0794
_reflns_Friedel_coverage 0.947
_reflns_Friedel_fraction_full 1.000
_reflns_Friedel_fraction_max 0.984
_reflns_number_gt 9320
_reflns_number_total 9577
_reflns_threshold_expression 'I > 2\s(I)'
_cod_data_source_file d5nj03988f2.cif
_cod_data_source_block ba35_lt2_auto
_cod_original_cell_volume 4612.92(6)
_cod_database_code 7064178
_shelxl_version_number 2013-3
_shelx_space_group_comment
;
The symmetry employed for this shelxl refinement is uniquely defined
by the following loop, which should always be used as a source of
symmetry information in preference to the above space-group names.
They are only intended as comments.
;
_shelx_estimated_absorpt_t_max 0.389
_shelx_estimated_absorpt_t_min 0.265
_diffrn_oxdiff_digest_frames
;
0142cbb106ad9931b801b24dbed6c0d1c7000467192
;
_reflns_odcompleteness_completeness 99.88
_reflns_odcompleteness_iscentric 1
_reflns_odcompleteness_theta 71.98
_olex2_refinement_description
;
1. Twinned data refinement
 Scales: 0.782(11)
 0.218(11)
2. Fixed Uiso
 At 1.2 times of:
  All C(H) groups, All C(H,H) groups
 At 1.5 times of:
  All C(H,H,H) groups
3.a Ternary CH refined with riding coordinates:
 C53(H53), C58(H58), C57(H57), C61(H61), C54(H54), C62(H62), C65(H65), C66(H66)
3.b Secondary CH2 refined with riding coordinates:
 C46(H46A,H46B), C33(H33A,H33B), C63(H63A,H63B), C68(H68A,H68B), C67(H67A,
 H67B), C60(H60A,H60B), C56(H56A,H56B), C55(H55A,H55B), C59(H59A,H59B),
 C64(H64A,H64B)
3.c Aromatic/amide H refined with riding coordinates:
 C19(H19), C36(H36), C35(H35), C7(H7), C18(H18), C17(H17), C48(H48), C28(H28),
 C6(H6), C5(H5), C43(H43), C41(H41), C49(H49), C32(H32), C42(H42), C31(H31),
 C45(H45), C29(H29), C30(H30), C44(H44)
3.d Idealised Me refined as rotating group:
 C52(H52A,H52B,H52C), C39(H39A,H39B,H39C)
;
_olex2_submission_special_instructions 'No special instructions were received'
_oxdiff_exptl_absorpt_empirical_details
;
Empirical correction (ABSPACK) includes:
- Absorption correction using spherical harmonics
- Frame scaling
;
_oxdiff_exptl_absorpt_empirical_full_max 2.292
_oxdiff_exptl_absorpt_empirical_full_min 0.657

loop_
_space_group_symop_operation_xyz
'x, y, z'
'-x, -y, z+1/2'
'x+1/2, -y, z'
'-x+1/2, y, z+1/2'

loop_
_atom_site_label
_atom_site_type_symbol
_atom_site_fract_x
_atom_site_fract_y
_atom_site_fract_z
_atom_site_U_iso_or_equiv
_atom_site_adp_type
_atom_site_occupancy
_atom_site_site_symmetry_order
_atom_site_calc_flag
_atom_site_refinement_flags_posn
_atom_site_refinement_flags_adp
_atom_site_refinement_flags_occupancy
_atom_site_disorder_assembly
_atom_site_disorder_group
Ru1 Ru 0.85660(2) 0.47173(3) 0.39461(2) 0.02551(10) Uani 1 1 d . . . . .
N1 N 0.7145(3) 0.3226(5) 0.4269(3) 0.0358(12) Uani 1 1 d . . . . .
Ru2 Ru 0.38790(2) 0.98581(3) 0.59491(2) 0.02625(10) Uani 1 1 d . . . . .
O14 O 0.9028(3) 0.4467(3) 0.30624(19) 0.0297(9) Uani 1 1 d . . . . .
O11 O 0.7824(3) 0.5494(4) 0.4579(2) 0.0370(10) Uani 1 1 d . . . . .
O26 O 0.4527(3) 1.0717(4) 0.5282(2) 0.0346(10) Uani 1 1 d . . . . .
O23 O 0.3542(2) 0.9487(3) 0.6852(2) 0.0323(10) Uani 1 1 d . . . . .
O13 O 0.9170(3) 0.5279(4) 0.2162(2) 0.0446(12) Uani 1 1 d . . . . .
N37 N 0.5329(3) 0.8502(5) 0.5499(3) 0.0340(12) Uani 1 1 d . . . . .
O22 O 0.3572(3) 1.0142(4) 0.7801(2) 0.0451(13) Uani 1 1 d . . . . .
O25 O 0.5460(3) 1.1977(4) 0.5172(3) 0.0481(13) Uani 1 1 d . . . . .
N34 N 0.4977(3) 0.7927(5) 0.6376(3) 0.0333(12) Uani 1 1 d . . . . .
N3 N 0.8072(3) 0.5922(4) 0.3452(2) 0.0283(10) Uani 1 1 d . . . . .
N15 N 0.4446(3) 1.0996(4) 0.6437(3) 0.0308(11) Uani 1 1 d . . . . .
N47 N 0.7518(4) 0.2859(4) 0.3362(3) 0.0343(12) Uani 1 1 d . . . . .
O10 O 0.6911(3) 0.6787(5) 0.4660(3) 0.0528(14) Uani 1 1 d . . . . .
C51 C 0.7656(4) 0.3555(5) 0.3835(3) 0.0303(14) Uani 1 1 d . . . . .
C53 C 0.2694(4) 1.0723(5) 0.6071(3) 0.0367(15) Uani 1 1 d . . . . .
H53 H 0.2671 1.1225 0.6431 0.044 Uiso 1 1 calc R . . . .
C19 C 0.5268(4) 1.2545(6) 0.6474(4) 0.0416(16) Uani 1 1 d . . . . .
H19 H 0.5601 1.3051 0.6273 0.050 Uiso 1 1 calc R . . . .
C8 C 0.8304(4) 0.6075(5) 0.2875(3) 0.0312(13) Uani 1 1 d . . . . .
C36 C 0.5822(4) 0.7650(6) 0.5653(3) 0.0421(16) Uani 1 1 d . . . . .
H36 H 0.6239 0.7376 0.5416 0.050 Uiso 1 1 calc R . . . .
C9 C 0.7406(4) 0.6288(5) 0.4366(3) 0.0366(15) Uani 1 1 d . . . . .
C46 C 0.7776(4) 0.2959(6) 0.2732(3) 0.0381(15) Uani 1 1 d . . . . .
H46A H 0.7722 0.2236 0.2529 0.046 Uiso 1 1 calc R . . . .
H46B H 0.8332 0.3161 0.2727 0.046 Uiso 1 1 calc R . . . .
C20 C 0.4911(4) 1.1702(5) 0.6152(3) 0.0310(14) Uani 1 1 d . . . . .
C4 C 0.7560(4) 0.6598(5) 0.3719(3) 0.0325(14) Uani 1 1 d . . . . .
C35 C 0.5601(4) 0.7285(6) 0.6197(3) 0.0373(14) Uani 1 1 d . . . . .
H35 H 0.5827 0.6697 0.6419 0.045 Uiso 1 1 calc R . . . .
C21 C 0.3770(5) 1.0170(5) 0.7266(3) 0.0345(14) Uani 1 1 d . . . . .
C58 C 0.3096(4) 0.8498(5) 0.5746(3) 0.0335(14) Uani 1 1 d . . . . .
H58 H 0.3322 0.7754 0.5825 0.040 Uiso 1 1 calc R . . . .
C24 C 0.4985(4) 1.1466(5) 0.5480(3) 0.0361(15) Uani 1 1 d . . . . .
C57 C 0.3330(4) 0.8967(5) 0.5197(3) 0.0345(14) Uani 1 1 d . . . . .
H57 H 0.3697 0.8499 0.4958 0.041 Uiso 1 1 calc R . . . .
C61 C 0.9328(4) 0.3347(5) 0.4168(3) 0.0353(14) Uani 1 1 d . . . . .
H61 H 0.9118 0.2616 0.4041 0.042 Uiso 1 1 calc R . . . .
C12 C 0.8882(4) 0.5231(5) 0.2669(3) 0.0315(15) Uani 1 1 d . . . . .
C54 C 0.3038(4) 1.1175(6) 0.5576(3) 0.0387(15) Uani 1 1 d . . . . .
H54 H 0.3220 1.1947 0.5641 0.046 Uiso 1 1 calc R . . . .
C52 C 0.7003(4) 0.3629(6) 0.4890(3) 0.0435(16) Uani 1 1 d . . . . .
H52A H 0.7495 0.3666 0.5111 0.065 Uiso 1 1 calc GR . . . .
H52B H 0.6649 0.3126 0.5100 0.065 Uiso 1 1 calc GR . . . .
H52C H 0.6770 0.4364 0.4871 0.065 Uiso 1 1 calc GR . . . .
C33 C 0.4672(4) 0.7763(5) 0.6989(3) 0.0364(14) Uani 1 1 d . . . . .
H33A H 0.4692 0.6970 0.7090 0.044 Uiso 1 1 calc R . . . .
H33B H 0.4122 0.7996 0.6999 0.044 Uiso 1 1 calc R . . . .
C62 C 0.9011(4) 0.3736(5) 0.4707(3) 0.0346(14) Uani 1 1 d . . . . .
H62 H 0.8616 0.3231 0.4888 0.042 Uiso 1 1 calc R . . . .
C7 C 0.8016(4) 0.6944(6) 0.2549(4) 0.0429(16) Uani 1 1 d . . . . .
H7 H 0.8175 0.7055 0.2140 0.051 Uiso 1 1 calc R . . . .
C18 C 0.5128(4) 1.2635(6) 0.7091(4) 0.0436(17) Uani 1 1 d . . . . .
H18 H 0.5364 1.3208 0.7319 0.052 Uiso 1 1 calc R . . . .
C16 C 0.4304(4) 1.1058(5) 0.7036(3) 0.0331(13) Uani 1 1 d . . . . .
C63 C 0.9441(5) 0.4416(6) 0.5174(3) 0.0454(17) Uani 1 1 d . . . . .
H63A H 0.9995 0.4200 0.5167 0.054 Uiso 1 1 calc R . . . .
H63B H 0.9235 0.4236 0.5582 0.054 Uiso 1 1 calc R . . . .
C17 C 0.4641(4) 1.1885(6) 0.7377(3) 0.0416(16) Uani 1 1 d . . . . .
H17 H 0.4541 1.1940 0.7800 0.050 Uiso 1 1 calc R . . . .
C68 C 1.0139(4) 0.3567(5) 0.3940(4) 0.0393(14) Uani 1 1 d . . . . .
H68A H 1.0160 0.3402 0.3499 0.047 Uiso 1 1 calc R . . . .
H68B H 1.0502 0.3061 0.4148 0.047 Uiso 1 1 calc R . . . .
C39 C 0.5420(4) 0.9019(6) 0.4899(3) 0.0429(16) Uani 1 1 d . . . . .
H39A H 0.5671 0.9737 0.4946 0.064 Uiso 1 1 calc GR . . . .
H39B H 0.4908 0.9118 0.4712 0.064 Uiso 1 1 calc GR . . . .
H39C H 0.5740 0.8548 0.4640 0.064 Uiso 1 1 calc GR . . . .
C40 C 0.7323(4) 0.3808(5) 0.2378(3) 0.0364(14) Uani 1 1 d . . . . .
C48 C 0.6920(4) 0.2134(5) 0.3499(4) 0.0421(16) Uani 1 1 d . . . . .
H48 H 0.6715 0.1582 0.3240 0.051 Uiso 1 1 calc R . . . .
C27 C 0.5121(4) 0.8401(6) 0.7462(3) 0.0391(15) Uani 1 1 d . . . . .
C28 C 0.4995(5) 0.8149(7) 0.8075(3) 0.0504(19) Uani 1 1 d . . . . .
H28 H 0.4648 0.7573 0.8178 0.060 Uiso 1 1 calc R . . . .
C38 C 0.4795(3) 0.8699(4) 0.5955(3) 0.0293(11) Uani 1 1 d . . . . .
C6 C 0.7497(4) 0.7656(6) 0.2815(4) 0.0474(18) Uani 1 1 d . . . . .
H6 H 0.7301 0.8264 0.2592 0.057 Uiso 1 1 calc R . . . .
C5 C 0.7263(4) 0.7483(5) 0.3407(4) 0.0418(17) Uani 1 1 d . . . . .
H5 H 0.6904 0.7967 0.3596 0.050 Uiso 1 1 calc R . . . .
C43 C 0.6493(5) 0.5354(7) 0.1704(4) 0.057(2) Uani 1 1 d . . . . .
H43 H 0.6209 0.5880 0.1475 0.068 Uiso 1 1 calc R . . . .
C41 C 0.6670(4) 0.4317(6) 0.2612(3) 0.0413(15) Uani 1 1 d . . . . .
H41 H 0.6503 0.4135 0.3011 0.050 Uiso 1 1 calc R . . . .
C67 C 1.0413(4) 0.4754(6) 0.4042(4) 0.0414(17) Uani 1 1 d . . . . .
H67A H 1.0629 0.4819 0.4457 0.050 Uiso 1 1 calc R . . . .
H67B H 1.0834 0.4922 0.3750 0.050 Uiso 1 1 calc R . . . .
C49 C 0.6691(4) 0.2359(6) 0.4061(4) 0.0438(17) Uani 1 1 d . . . . .
H49 H 0.6291 0.1996 0.4280 0.053 Uiso 1 1 calc R . . . .
C32 C 0.5636(5) 0.9227(6) 0.7321(4) 0.0501(18) Uani 1 1 d . . . . .
H32 H 0.5726 0.9412 0.6908 0.060 Uiso 1 1 calc R . . . .
C60 C 0.2049(4) 0.9877(6) 0.6054(4) 0.0452(18) Uani 1 1 d . . . . .
H60A H 0.1726 1.0015 0.5690 0.054 Uiso 1 1 calc R . . . .
H60B H 0.1716 0.9982 0.6416 0.054 Uiso 1 1 calc R . . . .
C42 C 0.6254(5) 0.5086(7) 0.2280(4) 0.0497(19) Uani 1 1 d . . . . .
H42 H 0.5807 0.5423 0.2450 0.060 Uiso 1 1 calc R . . . .
C56 C 0.2799(4) 0.9674(6) 0.4804(3) 0.0446(16) Uani 1 1 d . . . . .
H56A H 0.2914 0.9526 0.4371 0.054 Uiso 1 1 calc R . . . .
H56B H 0.2255 0.9455 0.4880 0.054 Uiso 1 1 calc R . . . .
C31 C 0.6023(6) 0.9788(7) 0.7775(5) 0.064(3) Uani 1 1 d . . . . .
H31 H 0.6394 1.0337 0.7674 0.077 Uiso 1 1 calc R . . . .
C55 C 0.2880(5) 1.0899(6) 0.4921(3) 0.0478(18) Uani 1 1 d . . . . .
H55A H 0.3308 1.1190 0.4668 0.057 Uiso 1 1 calc R . . . .
H55B H 0.2396 1.1271 0.4792 0.057 Uiso 1 1 calc R . . . .
C59 C 0.2321(4) 0.8684(6) 0.6040(4) 0.0414(16) Uani 1 1 d . . . . .
H59A H 0.2345 0.8406 0.6462 0.050 Uiso 1 1 calc R . . . .
H59B H 0.1928 0.8241 0.5820 0.050 Uiso 1 1 calc R . . . .
C64 C 0.9389(5) 0.5662(6) 0.5081(3) 0.0466(18) Uani 1 1 d . . . . .
H64A H 0.8925 0.5940 0.5298 0.056 Uiso 1 1 calc R . . . .
H64B H 0.9850 0.6011 0.5267 0.056 Uiso 1 1 calc R . . . .
C45 C 0.7555(5) 0.4097(7) 0.1789(3) 0.0504(18) Uani 1 1 d . . . . .
H45 H 0.8001 0.3760 0.1617 0.060 Uiso 1 1 calc R . . . .
C65 C 0.9340(4) 0.6002(5) 0.4428(3) 0.0382(15) Uani 1 1 d . . . . .
H65 H 0.9169 0.6780 0.4366 0.046 Uiso 1 1 calc R . . . .
C66 C 0.9769(3) 0.5592(5) 0.3964(4) 0.0376(13) Uani 1 1 d . . . . .
H66 H 0.9853 0.6120 0.3622 0.045 Uiso 1 1 calc R . . . .
C29 C 0.5367(6) 0.8723(8) 0.8531(4) 0.063(2) Uani 1 1 d . . . . .
H29 H 0.5274 0.8543 0.8945 0.076 Uiso 1 1 calc R . . . .
C30 C 0.5866(7) 0.9542(9) 0.8386(4) 0.072(3) Uani 1 1 d . . . . .
H30 H 0.6110 0.9953 0.8699 0.086 Uiso 1 1 calc R . . . .
C44 C 0.7148(6) 0.4864(7) 0.1453(4) 0.061(2) Uani 1 1 d . . . . .
H44 H 0.7313 0.5054 0.1055 0.073 Uiso 1 1 calc R . . . .

loop_
_atom_site_aniso_label
_atom_site_aniso_U_11
_atom_site_aniso_U_22
_atom_site_aniso_U_33
_atom_site_aniso_U_23
_atom_site_aniso_U_13
_atom_site_aniso_U_12
Ru1 0.0257(2) 0.02344(17) 0.0274(2) -0.00146(17) 0.00273(18) -0.00220(15)
N1 0.032(3) 0.034(3) 0.041(3) 0.006(2) -0.003(2) -0.004(2)
Ru2 0.0254(2) 0.02387(18) 0.0295(2) -0.0016(2) 0.0033(2) -0.00129(15)
O14 0.035(2) 0.029(2) 0.025(2) -0.0016(17) 0.0102(17) 0.0052(17)
O11 0.039(3) 0.038(2) 0.034(2) -0.0095(19) 0.0116(19) -0.004(2)
O26 0.033(2) 0.036(2) 0.034(2) 0.0041(19) 0.0043(19) -0.0088(19)
O23 0.035(2) 0.029(2) 0.033(2) 0.0006(18) 0.0087(18) -0.0020(18)
O13 0.048(3) 0.047(3) 0.039(3) 0.008(2) 0.013(2) 0.011(2)
N37 0.027(3) 0.038(3) 0.037(3) -0.006(2) 0.005(2) 0.002(2)
O22 0.062(4) 0.042(3) 0.032(3) 0.0023(19) 0.009(2) 0.014(2)
O25 0.043(3) 0.045(3) 0.055(3) 0.011(2) 0.014(2) -0.013(2)
N34 0.025(3) 0.034(3) 0.041(3) -0.004(2) 0.005(2) 0.000(2)
N3 0.023(2) 0.025(2) 0.037(3) -0.004(2) -0.001(2) 0.0014(19)
N15 0.030(3) 0.024(2) 0.038(3) -0.003(2) -0.001(2) -0.002(2)
N47 0.032(3) 0.028(2) 0.044(3) -0.004(2) -0.006(2) 0.000(2)
O10 0.043(3) 0.055(3) 0.060(3) -0.023(3) 0.016(3) 0.002(2)
C51 0.027(3) 0.025(3) 0.039(4) 0.003(2) -0.002(3) -0.002(2)
C53 0.032(3) 0.033(3) 0.044(4) -0.003(3) 0.004(3) 0.008(2)
C19 0.030(3) 0.032(3) 0.063(5) -0.005(3) -0.006(3) -0.002(3)
C8 0.028(3) 0.031(3) 0.035(3) 0.004(2) 0.005(3) 0.000(2)
C36 0.030(4) 0.049(4) 0.047(4) -0.010(3) 0.002(3) 0.005(3)
C9 0.029(3) 0.037(3) 0.045(4) -0.017(3) 0.003(3) -0.002(3)
C46 0.036(4) 0.037(3) 0.041(4) -0.015(3) -0.001(3) 0.004(3)
C20 0.029(3) 0.023(3) 0.041(4) 0.000(2) -0.001(3) -0.002(2)
C4 0.022(3) 0.028(3) 0.048(4) -0.012(3) 0.002(3) 0.000(2)
C35 0.029(3) 0.039(3) 0.044(4) -0.007(3) -0.001(3) 0.006(3)
C21 0.037(3) 0.031(3) 0.035(4) -0.001(2) 0.003(3) 0.013(3)
C58 0.034(3) 0.026(3) 0.040(3) -0.006(2) 0.000(3) -0.011(2)
C24 0.031(3) 0.032(3) 0.045(4) 0.003(3) 0.003(3) 0.001(3)
C57 0.039(4) 0.033(3) 0.032(3) -0.016(3) 0.000(3) -0.011(3)
C61 0.038(3) 0.026(3) 0.042(4) 0.008(2) -0.003(3) 0.001(3)
C12 0.032(4) 0.032(3) 0.031(4) 0.006(2) 0.007(3) 0.002(3)
C54 0.038(4) 0.031(3) 0.047(4) 0.003(3) -0.003(3) 0.008(3)
C52 0.037(4) 0.056(4) 0.038(4) 0.012(3) 0.006(3) -0.005(3)
C33 0.033(3) 0.032(3) 0.043(4) 0.008(3) 0.008(3) 0.003(3)
C62 0.044(4) 0.031(3) 0.029(3) 0.008(2) -0.005(3) -0.001(3)
C7 0.038(4) 0.044(4) 0.047(4) 0.011(3) 0.000(3) 0.006(3)
C18 0.038(4) 0.035(3) 0.058(5) -0.017(3) -0.018(3) 0.002(3)
C16 0.037(3) 0.029(3) 0.033(3) -0.006(2) -0.002(3) 0.005(3)
C63 0.053(4) 0.051(4) 0.033(3) 0.002(3) -0.005(3) -0.001(4)
C17 0.049(4) 0.035(3) 0.041(4) -0.007(3) -0.006(3) 0.008(3)
C68 0.032(3) 0.038(3) 0.047(4) 0.008(3) 0.005(3) 0.009(2)
C39 0.042(4) 0.049(4) 0.038(4) -0.009(3) 0.011(3) 0.000(3)
C40 0.034(3) 0.036(3) 0.039(3) -0.013(3) -0.005(3) 0.003(3)
C48 0.036(4) 0.032(3) 0.058(4) -0.002(3) -0.011(3) -0.005(3)
C27 0.042(4) 0.036(3) 0.039(4) 0.004(3) 0.004(3) 0.010(3)
C28 0.051(4) 0.058(5) 0.042(4) 0.009(3) 0.007(3) 0.019(4)
C38 0.024(3) 0.027(2) 0.037(3) -0.005(3) 0.001(3) -0.001(2)
C6 0.039(4) 0.040(4) 0.062(5) 0.013(3) -0.003(3) 0.009(3)
C5 0.031(3) 0.030(3) 0.064(5) -0.008(3) 0.002(3) 0.007(2)
C43 0.069(6) 0.062(5) 0.038(4) -0.007(4) -0.018(4) 0.021(4)
C41 0.040(4) 0.040(3) 0.044(4) -0.005(3) 0.002(3) 0.003(3)
C67 0.024(3) 0.053(4) 0.048(5) 0.008(3) 0.005(3) -0.005(3)
C49 0.033(3) 0.040(3) 0.058(5) 0.010(3) -0.006(3) -0.013(3)
C32 0.057(5) 0.046(4) 0.047(4) 0.010(3) -0.008(4) -0.003(4)
C60 0.033(3) 0.055(4) 0.048(5) 0.000(3) 0.011(3) 0.006(3)
C42 0.045(4) 0.052(4) 0.053(5) -0.007(4) -0.010(4) 0.011(3)
C56 0.044(4) 0.055(4) 0.035(4) 0.002(3) -0.007(3) -0.008(3)
C31 0.071(7) 0.051(5) 0.071(7) -0.002(4) -0.021(5) -0.005(4)
C55 0.046(4) 0.053(4) 0.044(4) 0.006(3) -0.004(3) 0.009(3)
C59 0.027(3) 0.049(4) 0.048(4) -0.003(3) 0.002(3) -0.014(3)
C64 0.054(4) 0.051(4) 0.035(4) -0.011(3) -0.012(3) -0.015(4)
C45 0.054(5) 0.056(4) 0.041(4) -0.015(3) 0.005(3) 0.010(4)
C65 0.042(4) 0.028(3) 0.045(4) -0.009(3) -0.003(3) -0.011(3)
C66 0.035(3) 0.032(3) 0.046(3) 0.006(3) 0.000(3) -0.012(2)
C29 0.075(6) 0.072(6) 0.042(4) 0.001(4) -0.006(4) 0.022(5)
C30 0.091(7) 0.074(6) 0.050(5) -0.014(5) -0.027(5) 0.020(6)
C44 0.078(6) 0.071(6) 0.035(4) -0.007(4) -0.008(4) 0.016(5)

loop_
_atom_type_symbol
_atom_type_description
_atom_type_scat_dispersion_real
_atom_type_scat_dispersion_imag
_atom_type_scat_source
C C 0.0181 0.0091 'International Tables Vol C Tables 4.2.6.8 and 6.1.1.4'
H H 0.0000 0.0000 'International Tables Vol C Tables 4.2.6.8 and 6.1.1.4'
N N 0.0311 0.0180 'International Tables Vol C Tables 4.2.6.8 and 6.1.1.4'
O O 0.0492 0.0322 'International Tables Vol C Tables 4.2.6.8 and 6.1.1.4'
Ru Ru 0.0552 3.2960 'International Tables Vol C Tables 4.2.6.8 and 6.1.1.4'

loop_
_geom_angle_atom_site_label_1
_geom_angle_atom_site_label_2
_geom_angle_atom_site_label_3
_geom_angle
_geom_angle_site_symmetry_1
_geom_angle_site_symmetry_3
_geom_angle_publ_flag
O14 Ru1 C51 94.4(2) . . ?
O14 Ru1 C61 82.5(2) . . ?
O14 Ru1 C62 119.3(2) . . ?
O14 Ru1 C65 107.5(2) . . ?
O14 Ru1 C66 75.4(2) . . ?
O11 Ru1 O14 153.44(18) . . ?
O11 Ru1 C51 85.8(2) . . ?
O11 Ru1 C61 124.0(2) . . ?
O11 Ru1 C62 87.3(2) . . ?
O11 Ru1 C65 75.3(2) . . ?
O11 Ru1 C66 108.9(2) . . ?
N3 Ru1 O14 76.61(18) . . ?
N3 Ru1 O11 77.0(2) . . ?
N3 Ru1 C51 96.3(2) . . ?
N3 Ru1 C61 158.9(2) . . ?
N3 Ru1 C62 162.9(2) . . ?
N3 Ru1 C65 90.0(2) . . ?
N3 Ru1 C66 93.1(2) . . ?
C51 Ru1 C61 87.8(2) . . ?
C51 Ru1 C62 89.1(2) . . ?
C51 Ru1 C65 158.1(3) . . ?
C51 Ru1 C66 164.2(2) . . ?
C61 Ru1 C62 37.0(2) . . ?
C61 Ru1 C65 93.8(3) . . ?
C61 Ru1 C66 79.0(2) . . ?
C62 Ru1 C65 79.4(3) . . ?
C62 Ru1 C66 85.6(3) . . ?
C65 Ru1 C66 33.9(3) . . ?
C51 N1 C52 131.4(6) . . ?
C51 N1 C49 110.9(6) . . ?
C49 N1 C52 117.7(6) . . ?
O26 Ru2 C53 108.8(2) . . ?
O26 Ru2 C58 123.9(2) . . ?
O26 Ru2 C57 87.0(2) . . ?
O26 Ru2 C54 75.2(2) . . ?
O23 Ru2 O26 154.01(17) . . ?
O23 Ru2 C53 75.3(2) . . ?
O23 Ru2 C58 82.0(2) . . ?
O23 Ru2 C57 119.0(2) . . ?
O23 Ru2 C54 108.0(2) . . ?
N15 Ru2 O26 76.9(2) . . ?
N15 Ru2 O23 77.2(2) . . ?
N15 Ru2 C53 93.1(2) . . ?
N15 Ru2 C58 159.1(2) . . ?
N15 Ru2 C57 162.8(2) . . ?
N15 Ru2 C54 91.0(2) . . ?
N15 Ru2 C38 95.3(2) . . ?
C58 Ru2 C53 79.7(2) . . ?
C58 Ru2 C57 37.2(2) . . ?
C58 Ru2 C54 93.7(3) . . ?
C57 Ru2 C53 86.0(3) . . ?
C57 Ru2 C54 78.7(3) . . ?
C54 Ru2 C53 34.1(2) . . ?
C38 Ru2 O26 86.5(2) . . ?
C38 Ru2 O23 93.3(2) . . ?
C38 Ru2 C53 163.9(2) . . ?
C38 Ru2 C58 87.6(2) . . ?
C38 Ru2 C57 89.9(3) . . ?
C38 Ru2 C54 158.7(3) . . ?
C12 O14 Ru1 115.9(4) . . ?
C9 O11 Ru1 115.6(4) . . ?
C24 O26 Ru2 116.0(4) . . ?
C21 O23 Ru2 116.1(4) . . ?
C36 N37 C39 118.4(6) . . ?
C38 N37 C36 111.2(6) . . ?
C38 N37 C39 130.4(6) . . ?
C35 N34 C33 117.8(6) . . ?
C38 N34 C35 112.0(5) . . ?
C38 N34 C33 129.9(5) . . ?
C8 N3 Ru1 119.0(4) . . ?
C8 N3 C4 121.7(5) . . ?
C4 N3 Ru1 119.1(5) . . ?
C20 N15 Ru2 119.1(4) . . ?
C20 N15 C16 122.4(6) . . ?
C16 N15 Ru2 118.4(4) . . ?
C51 N47 C46 128.3(5) . . ?
C51 N47 C48 111.0(6) . . ?
C48 N47 C46 119.0(6) . . ?
N1 C51 Ru1 126.4(5) . . ?
N1 C51 N47 103.9(5) . . ?
N47 C51 Ru1 129.1(5) . . ?
Ru2 C53 H53 113.9 . . ?
C54 C53 Ru2 72.8(4) . . ?
C54 C53 H53 113.9 . . ?
C54 C53 C60 125.2(7) . . ?
C60 C53 Ru2 109.7(4) . . ?
C60 C53 H53 113.9 . . ?
C20 C19 H19 120.6 . . ?
C18 C19 H19 120.6 . . ?
C18 C19 C20 118.7(7) . . ?
N3 C8 C12 112.9(5) . . ?
N3 C8 C7 119.6(6) . . ?
C7 C8 C12 127.5(6) . . ?
N37 C36 H36 126.5 . . ?
C35 C36 N37 107.1(6) . . ?
C35 C36 H36 126.5 . . ?
O11 C9 C4 115.8(6) . . ?
O10 C9 O11 124.3(7) . . ?
O10 C9 C4 119.9(7) . . ?
N47 C46 H46A 109.0 . . ?
N47 C46 H46B 109.0 . . ?
N47 C46 C40 112.9(5) . . ?
H46A C46 H46B 107.8 . . ?
C40 C46 H46A 109.0 . . ?
C40 C46 H46B 109.0 . . ?
N15 C20 C19 120.2(7) . . ?
N15 C20 C24 112.9(6) . . ?
C19 C20 C24 126.9(6) . . ?
N3 C4 C9 112.3(6) . . ?
N3 C4 C5 120.3(6) . . ?
C5 C4 C9 127.4(6) . . ?
N34 C35 H35 126.5 . . ?
C36 C35 N34 106.9(6) . . ?
C36 C35 H35 126.5 . . ?
O23 C21 C16 114.2(6) . . ?
O22 C21 O23 125.0(7) . . ?
O22 C21 C16 120.8(6) . . ?
Ru2 C58 H58 114.1 . . ?
C57 C58 Ru2 71.8(3) . . ?
C57 C58 H58 114.1 . . ?
C57 C58 C59 124.7(7) . . ?
C59 C58 Ru2 110.4(4) . . ?
C59 C58 H58 114.1 . . ?
O26 C24 C20 114.6(6) . . ?
O25 C24 O26 125.5(7) . . ?
O25 C24 C20 119.9(6) . . ?
Ru2 C57 H57 113.8 . . ?
C58 C57 Ru2 71.0(3) . . ?
C58 C57 H57 113.8 . . ?
C58 C57 C56 123.1(6) . . ?
C56 C57 Ru2 114.1(4) . . ?
C56 C57 H57 113.8 . . ?
Ru1 C61 H61 113.5 . . ?
C62 C61 Ru1 72.2(4) . . ?
C62 C61 H61 113.5 . . ?
C62 C61 C68 126.0(6) . . ?
C68 C61 Ru1 110.4(4) . . ?
C68 C61 H61 113.5 . . ?
O14 C12 C8 114.7(6) . . ?
O13 C12 O14 124.5(6) . . ?
O13 C12 C8 120.9(6) . . ?
Ru2 C54 H54 113.8 . . ?
C53 C54 Ru2 73.1(4) . . ?
C53 C54 H54 113.8 . . ?
C53 C54 C55 126.8(7) . . ?
C55 C54 Ru2 107.4(5) . . ?
C55 C54 H54 113.8 . . ?
N1 C52 H52A 109.5 . . ?
N1 C52 H52B 109.5 . . ?
N1 C52 H52C 109.5 . . ?
H52A C52 H52B 109.5 . . ?
H52A C52 H52C 109.5 . . ?
H52B C52 H52C 109.5 . . ?
N34 C33 H33A 109.1 . . ?
N34 C33 H33B 109.1 . . ?
N34 C33 C27 112.4(5) . . ?
H33A C33 H33B 107.9 . . ?
C27 C33 H33A 109.1 . . ?
C27 C33 H33B 109.1 . . ?
Ru1 C62 H62 113.5 . . ?
C61 C62 Ru1 70.8(4) . . ?
C61 C62 H62 113.5 . . ?
C61 C62 C63 125.0(6) . . ?
C63 C62 Ru1 113.1(4) . . ?
C63 C62 H62 113.5 . . ?
C8 C7 H7 120.1 . . ?
C8 C7 C6 119.8(7) . . ?
C6 C7 H7 120.1 . . ?
C19 C18 H18 120.1 . . ?
C19 C18 C17 119.9(6) . . ?
C17 C18 H18 120.1 . . ?
N15 C16 C21 113.6(5) . . ?
N15 C16 C17 119.8(6) . . ?
C17 C16 C21 126.6(6) . . ?
C62 C63 H63A 108.5 . . ?
C62 C63 H63B 108.5 . . ?
C62 C63 C64 114.9(6) . . ?
H63A C63 H63B 107.5 . . ?
C64 C63 H63A 108.5 . . ?
C64 C63 H63B 108.5 . . ?
C18 C17 H17 120.5 . . ?
C16 C17 C18 119.0(7) . . ?
C16 C17 H17 120.5 . . ?
C61 C68 H68A 108.8 . . ?
C61 C68 H68B 108.8 . . ?
C61 C68 C67 113.8(5) . . ?
H68A C68 H68B 107.7 . . ?
C67 C68 H68A 108.8 . . ?
C67 C68 H68B 108.8 . . ?
N37 C39 H39A 109.5 . . ?
N37 C39 H39B 109.5 . . ?
N37 C39 H39C 109.5 . . ?
H39A C39 H39B 109.5 . . ?
H39A C39 H39C 109.5 . . ?
H39B C39 H39C 109.5 . . ?
C41 C40 C46 122.3(7) . . ?
C41 C40 C45 117.6(7) . . ?
C45 C40 C46 120.1(6) . . ?
N47 C48 H48 126.5 . . ?
C49 C48 N47 107.0(6) . . ?
C49 C48 H48 126.5 . . ?
C28 C27 C33 118.1(7) . . ?
C32 C27 C33 123.4(7) . . ?
C32 C27 C28 118.5(8) . . ?
C27 C28 H28 119.4 . . ?
C29 C28 C27 121.2(8) . . ?
C29 C28 H28 119.4 . . ?
N37 C38 Ru2 127.5(5) . . ?
N34 C38 Ru2 129.6(5) . . ?
N34 C38 N37 102.8(5) . . ?
C7 C6 H6 120.1 . . ?
C7 C6 C5 119.8(7) . . ?
C5 C6 H6 120.1 . . ?
C4 C5 C6 118.8(6) . . ?
C4 C5 H5 120.6 . . ?
C6 C5 H5 120.6 . . ?
C42 C43 H43 119.7 . . ?
C42 C43 C44 120.6(8) . . ?
C44 C43 H43 119.7 . . ?
C40 C41 H41 119.1 . . ?
C40 C41 C42 121.8(7) . . ?
C42 C41 H41 119.1 . . ?
C68 C67 H67A 109.0 . . ?
C68 C67 H67B 109.0 . . ?
H67A C67 H67B 107.8 . . ?
C66 C67 C68 113.0(5) . . ?
C66 C67 H67A 109.0 . . ?
C66 C67 H67B 109.0 . . ?
N1 C49 H49 126.4 . . ?
C48 C49 N1 107.2(6) . . ?
C48 C49 H49 126.4 . . ?
C27 C32 H32 119.7 . . ?
C27 C32 C31 120.6(8) . . ?
C31 C32 H32 119.7 . . ?
C53 C60 H60A 108.5 . . ?
C53 C60 H60B 108.5 . . ?
C53 C60 C59 114.9(5) . . ?
H60A C60 H60B 107.5 . . ?
C59 C60 H60A 108.5 . . ?
C59 C60 H60B 108.5 . . ?
C43 C42 C41 119.4(8) . . ?
C43 C42 H42 120.3 . . ?
C41 C42 H42 120.3 . . ?
C57 C56 H56A 108.8 . . ?
C57 C56 H56B 108.8 . . ?
H56A C56 H56B 107.7 . . ?
C55 C56 C57 113.8(6) . . ?
C55 C56 H56A 108.8 . . ?
C55 C56 H56B 108.8 . . ?
C32 C31 H31 120.2 . . ?
C32 C31 C30 119.5(9) . . ?
C30 C31 H31 120.2 . . ?
C54 C55 C56 113.4(6) . . ?
C54 C55 H55A 108.9 . . ?
C54 C55 H55B 108.9 . . ?
C56 C55 H55A 108.9 . . ?
C56 C55 H55B 108.9 . . ?
H55A C55 H55B 107.7 . . ?
C58 C59 C60 115.2(5) . . ?
C58 C59 H59A 108.5 . . ?
C58 C59 H59B 108.5 . . ?
C60 C59 H59A 108.5 . . ?
C60 C59 H59B 108.5 . . ?
H59A C59 H59B 107.5 . . ?
C63 C64 H64A 108.8 . . ?
C63 C64 H64B 108.8 . . ?
H64A C64 H64B 107.7 . . ?
C65 C64 C63 113.9(6) . . ?
C65 C64 H64A 108.8 . . ?
C65 C64 H64B 108.8 . . ?
C40 C45 H45 119.4 . . ?
C44 C45 C40 121.3(7) . . ?
C44 C45 H45 119.4 . . ?
Ru1 C65 H65 114.1 . . ?
C64 C65 Ru1 106.6(4) . . ?
C64 C65 H65 114.1 . . ?
C66 C65 Ru1 73.8(4) . . ?
C66 C65 C64 126.1(7) . . ?
C66 C65 H65 114.1 . . ?
Ru1 C66 H66 114.2 . . ?
C67 C66 Ru1 110.3(4) . . ?
C67 C66 H66 114.2 . . ?
C65 C66 Ru1 72.2(4) . . ?
C65 C66 C67 124.3(7) . . ?
C65 C66 H66 114.2 . . ?
C28 C29 H29 120.2 . . ?
C30 C29 C28 119.7(8) . . ?
C30 C29 H29 120.2 . . ?
C31 C30 H30 119.8 . . ?
C29 C30 C31 120.4(9) . . ?
C29 C30 H30 119.8 . . ?
C43 C44 H44 120.4 . . ?
C45 C44 C43 119.3(8) . . ?
C45 C44 H44 120.4 . . ?

loop_
_geom_bond_atom_site_label_1
_geom_bond_atom_site_label_2
_geom_bond_distance
_geom_bond_site_symmetry_2
_geom_bond_publ_flag
Ru1 O14 2.123(4) . ?
Ru1 O11 2.113(4) . ?
Ru1 N3 2.013(5) . ?
Ru1 C51 2.126(6) . ?
Ru1 C61 2.177(6) . ?
Ru1 C62 2.194(6) . ?
Ru1 C65 2.312(6) . ?
Ru1 C66 2.332(6) . ?
N1 C51 1.360(8) . ?
N1 C52 1.471(9) . ?
N1 C49 1.391(8) . ?
Ru2 O26 2.121(4) . ?
Ru2 O23 2.118(5) . ?
Ru2 N15 2.006(5) . ?
Ru2 C53 2.313(6) . ?
Ru2 C58 2.182(6) . ?
Ru2 C57 2.193(6) . ?
Ru2 C54 2.311(7) . ?
Ru2 C38 2.117(5) . ?
O14 C12 1.295(8) . ?
O11 C9 1.292(9) . ?
O26 C24 1.281(8) . ?
O23 C21 1.294(9) . ?
O13 C12 1.221(9) . ?
N37 C36 1.383(9) . ?
N37 C39 1.470(9) . ?
N37 C38 1.381(9) . ?
O22 C21 1.226(9) . ?
O25 C24 1.232(8) . ?
N34 C35 1.386(8) . ?
N34 C33 1.460(8) . ?
N34 C38 1.357(9) . ?
N3 C8 1.343(8) . ?
N3 C4 1.343(8) . ?
N15 C20 1.331(8) . ?
N15 C16 1.342(8) . ?
N47 C51 1.362(8) . ?
N47 C46 1.461(9) . ?
N47 C48 1.389(9) . ?
O10 C9 1.231(8) . ?
C53 H53 1.0000 . ?
C53 C54 1.356(10) . ?
C53 C60 1.516(10) . ?
C19 H19 0.9500 . ?
C19 C20 1.389(9) . ?
C19 C18 1.384(11) . ?
C8 C12 1.501(9) . ?
C8 C7 1.371(9) . ?
C36 H36 0.9500 . ?
C36 C35 1.331(10) . ?
C9 C4 1.494(10) . ?
C46 H46A 0.9900 . ?
C46 H46B 0.9900 . ?
C46 C40 1.510(10) . ?
C20 C24 1.512(10) . ?
C4 C5 1.375(10) . ?
C35 H35 0.9500 . ?
C21 C16 1.508(10) . ?
C58 H58 1.0000 . ?
C58 C57 1.396(9) . ?
C58 C59 1.502(9) . ?
C57 H57 1.0000 . ?
C57 C56 1.524(10) . ?
C61 H61 1.0000 . ?
C61 C62 1.388(9) . ?
C61 C68 1.511(9) . ?
C54 H54 1.0000 . ?
C54 C55 1.506(10) . ?
C52 H52A 0.9800 . ?
C52 H52B 0.9800 . ?
C52 H52C 0.9800 . ?
C33 H33A 0.9900 . ?
C33 H33B 0.9900 . ?
C33 C27 1.512(10) . ?
C62 H62 1.0000 . ?
C62 C63 1.513(10) . ?
C7 H7 0.9500 . ?
C7 C6 1.376(10) . ?
C18 H18 0.9500 . ?
C18 C17 1.389(11) . ?
C16 C17 1.382(9) . ?
C63 H63A 0.9900 . ?
C63 H63B 0.9900 . ?
C63 C64 1.531(10) . ?
C17 H17 0.9500 . ?
C68 H68A 0.9900 . ?
C68 H68B 0.9900 . ?
C68 C67 1.535(9) . ?
C39 H39A 0.9800 . ?
C39 H39B 0.9800 . ?
C39 H39C 0.9800 . ?
C40 C41 1.385(9) . ?
C40 C45 1.402(10) . ?
C48 H48 0.9500 . ?
C48 C49 1.326(11) . ?
C27 C28 1.399(10) . ?
C27 C32 1.375(11) . ?
C28 H28 0.9500 . ?
C28 C29 1.380(12) . ?
C6 H6 0.9500 . ?
C6 C5 1.379(11) . ?
C5 H5 0.9500 . ?
C43 H43 0.9500 . ?
C43 C42 1.372(12) . ?
C43 C44 1.391(12) . ?
C41 H41 0.9500 . ?
C41 C42 1.386(11) . ?
C67 H67A 0.9900 . ?
C67 H67B 0.9900 . ?
C67 C66 1.517(9) . ?
C49 H49 0.9500 . ?
C32 H32 0.9500 . ?
C32 C31 1.382(12) . ?
C60 H60A 0.9900 . ?
C60 H60B 0.9900 . ?
C60 C59 1.525(10) . ?
C42 H42 0.9500 . ?
C56 H56A 0.9900 . ?
C56 H56B 0.9900 . ?
C56 C55 1.517(11) . ?
C31 H31 0.9500 . ?
C31 C30 1.403(15) . ?
C55 H55A 0.9900 . ?
C55 H55B 0.9900 . ?
C59 H59A 0.9900 . ?
C59 H59B 0.9900 . ?
C64 H64A 0.9900 . ?
C64 H64B 0.9900 . ?
C64 C65 1.498(10) . ?
C45 H45 0.9500 . ?
C45 C44 1.381(11) . ?
C65 H65 1.0000 . ?
C65 C66 1.355(10) . ?
C66 H66 1.0000 . ?
C29 H29 0.9500 . ?
C29 C30 1.354(15) . ?
C30 H30 0.9500 . ?
C44 H44 0.9500 . ?

loop_
_geom_torsion_atom_site_label_1
_geom_torsion_atom_site_label_2
_geom_torsion_atom_site_label_3
_geom_torsion_atom_site_label_4
_geom_torsion
_geom_torsion_site_symmetry_1
_geom_torsion_site_symmetry_2
_geom_torsion_site_symmetry_3
_geom_torsion_site_symmetry_4
_geom_torsion_publ_flag
Ru1 O14 C12 O13 171.8(6) . . . . ?
Ru1 O14 C12 C8 -9.4(7) . . . . ?
Ru1 O11 C9 O10 175.6(5) . . . . ?
Ru1 O11 C9 C4 -5.0(7) . . . . ?
Ru1 N3 C8 C12 4.2(7) . . . . ?
Ru1 N3 C8 C7 -175.0(5) . . . . ?
Ru1 N3 C4 C9 -3.0(7) . . . . ?
Ru1 N3 C4 C5 174.5(5) . . . . ?
Ru1 C61 C62 C63 -105.3(6) . . . . ?
Ru1 C61 C68 C67 41.5(8) . . . . ?
Ru1 C62 C63 C64 8.3(8) . . . . ?
Ru1 C65 C66 C67 -102.9(6) . . . . ?
Ru2 O26 C24 O25 172.6(6) . . . . ?
Ru2 O26 C24 C20 -7.1(7) . . . . ?
Ru2 O23 C21 O22 173.1(5) . . . . ?
Ru2 O23 C21 C16 -5.6(7) . . . . ?
Ru2 N15 C20 C19 175.5(5) . . . . ?
Ru2 N15 C20 C24 -4.4(7) . . . . ?
Ru2 N15 C16 C21 4.9(7) . . . . ?
Ru2 N15 C16 C17 -175.2(5) . . . . ?
Ru2 C53 C54 C55 99.4(7) . . . . ?
Ru2 C53 C60 C59 6.9(8) . . . . ?
Ru2 C58 C57 C56 -106.9(6) . . . . ?
Ru2 C58 C59 C60 36.3(8) . . . . ?
Ru2 C57 C56 C55 12.4(8) . . . . ?
Ru2 C54 C55 C56 38.9(8) . . . . ?
O11 C9 C4 N3 5.3(8) . . . . ?
O11 C9 C4 C5 -172.0(6) . . . . ?
O23 C21 C16 N15 0.7(8) . . . . ?
O23 C21 C16 C17 -179.2(6) . . . . ?
N37 C36 C35 N34 -0.7(7) . . . . ?
O22 C21 C16 N15 -178.0(6) . . . . ?
O22 C21 C16 C17 2.1(11) . . . . ?
N34 C33 C27 C28 -167.2(6) . . . . ?
N34 C33 C27 C32 13.9(9) . . . . ?
N3 C8 C12 O14 3.7(8) . . . . ?
N3 C8 C12 O13 -177.5(6) . . . . ?
N3 C8 C7 C6 0.4(11) . . . . ?
N3 C4 C5 C6 0.5(10) . . . . ?
N15 C20 C24 O26 7.5(8) . . . . ?
N15 C20 C24 O25 -172.1(6) . . . . ?
N15 C16 C17 C18 -0.5(10) . . . . ?
N47 C46 C40 C41 -8.1(9) . . . . ?
N47 C46 C40 C45 172.6(6) . . . . ?
N47 C48 C49 N1 0.2(8) . . . . ?
O10 C9 C4 N3 -175.3(6) . . . . ?
O10 C9 C4 C5 7.4(10) . . . . ?
C51 N1 C49 C48 0.7(8) . . . . ?
C51 N47 C46 C40 -75.5(8) . . . . ?
C51 N47 C48 C49 -1.1(8) . . . . ?
C53 C54 C55 C56 -42.7(10) . . . . ?
C53 C60 C59 C58 -28.8(10) . . . . ?
C19 C20 C24 O26 -172.3(6) . . . . ?
C19 C20 C24 O25 8.0(11) . . . . ?
C19 C18 C17 C16 0.0(10) . . . . ?
C8 N3 C4 C9 -178.3(5) . . . . ?
C8 N3 C4 C5 -0.8(9) . . . . ?
C8 C7 C6 C5 -0.7(12) . . . . ?
C36 N37 C38 Ru2 -177.3(4) . . . . ?
C36 N37 C38 N34 -1.1(7) . . . . ?
C9 C4 C5 C6 177.6(6) . . . . ?
C46 N47 C51 Ru1 -22.9(10) . . . . ?
C46 N47 C51 N1 166.1(6) . . . . ?
C46 N47 C48 C49 -167.4(6) . . . . ?
C46 C40 C41 C42 -179.2(7) . . . . ?
C46 C40 C45 C44 179.5(7) . . . . ?
C20 N15 C16 C21 -179.2(6) . . . . ?
C20 N15 C16 C17 0.7(10) . . . . ?
C20 C19 C18 C17 0.3(10) . . . . ?
C4 N3 C8 C12 179.5(5) . . . . ?
C4 N3 C8 C7 0.3(9) . . . . ?
C35 N34 C33 C27 83.7(7) . . . . ?
C35 N34 C38 Ru2 176.8(4) . . . . ?
C35 N34 C38 N37 0.7(7) . . . . ?
C21 C16 C17 C18 179.4(6) . . . . ?
C58 C57 C56 C55 94.6(8) . . . . ?
C57 C58 C59 C60 -45.2(9) . . . . ?
C57 C56 C55 C54 -35.3(9) . . . . ?
C61 C62 C63 C64 90.4(9) . . . . ?
C61 C68 C67 C66 -36.3(10) . . . . ?
C12 C8 C7 C6 -178.7(7) . . . . ?
C54 C53 C60 C59 89.4(9) . . . . ?
C52 N1 C51 Ru1 8.0(10) . . . . ?
C52 N1 C51 N47 179.3(6) . . . . ?
C52 N1 C49 C48 -179.8(6) . . . . ?
C33 N34 C35 C36 -174.1(6) . . . . ?
C33 N34 C38 Ru2 -10.1(10) . . . . ?
C33 N34 C38 N37 173.8(6) . . . . ?
C33 C27 C28 C29 -178.0(7) . . . . ?
C33 C27 C32 C31 179.3(7) . . . . ?
C62 C61 C68 C67 -40.8(10) . . . . ?
C62 C63 C64 C65 -32.7(10) . . . . ?
C7 C8 C12 O14 -177.1(7) . . . . ?
C7 C8 C12 O13 1.7(11) . . . . ?
C7 C6 C5 C4 0.2(11) . . . . ?
C18 C19 C20 N15 -0.1(10) . . . . ?
C18 C19 C20 C24 179.7(7) . . . . ?
C16 N15 C20 C19 -0.3(10) . . . . ?
C16 N15 C20 C24 179.8(6) . . . . ?
C63 C64 C65 Ru1 38.2(8) . . . . ?
C63 C64 C65 C66 -43.6(10) . . . . ?
C68 C61 C62 Ru1 102.7(6) . . . . ?
C68 C61 C62 C63 -2.6(10) . . . . ?
C68 C67 C66 Ru1 13.3(8) . . . . ?
C68 C67 C66 C65 95.1(8) . . . . ?
C39 N37 C36 C35 -176.8(6) . . . . ?
C39 N37 C38 Ru2 0.3(10) . . . . ?
C39 N37 C38 N34 176.5(6) . . . . ?
C40 C41 C42 C43 -0.1(12) . . . . ?
C40 C45 C44 C43 -0.3(13) . . . . ?
C48 N47 C51 Ru1 172.4(5) . . . . ?
C48 N47 C51 N1 1.4(7) . . . . ?
C48 N47 C46 C40 88.2(7) . . . . ?
C27 C28 C29 C30 -0.3(13) . . . . ?
C27 C32 C31 C30 -2.5(13) . . . . ?
C28 C27 C32 C31 0.4(12) . . . . ?
C28 C29 C30 C31 -2.0(15) . . . . ?
C38 N37 C36 C35 1.2(8) . . . . ?
C38 N34 C35 C36 0.0(8) . . . . ?
C38 N34 C33 C27 -89.1(8) . . . . ?
C41 C40 C45 C44 0.1(11) . . . . ?
C49 N1 C51 Ru1 -172.6(5) . . . . ?
C49 N1 C51 N47 -1.3(7) . . . . ?
C32 C27 C28 C29 1.0(11) . . . . ?
C32 C31 C30 C29 3.4(15) . . . . ?
C60 C53 C54 Ru2 -102.3(6) . . . . ?
C60 C53 C54 C55 -2.9(11) . . . . ?
C42 C43 C44 C45 0.3(14) . . . . ?
C59 C58 C57 Ru2 102.6(6) . . . . ?
C59 C58 C57 C56 -4.3(9) . . . . ?
C64 C65 C66 Ru1 99.0(6) . . . . ?
C64 C65 C66 C67 -3.9(10) . . . . ?
C45 C40 C41 C42 0.1(11) . . . . ?
C44 C43 C42 C41 -0.1(13) . . . . ?

loop_
_twin_individual_id
_twin_individual_mass_fraction_refined
1 0.782(11)
2 0.218(11)
